data_7009940
loop_
_publ_author_name
'Martz, J.'
'Graf, E.'
'Hosseini, M. W.'
'De Cian, A.'
'Fischer, J.'

_publ_section_title
;
 Directional 1-D inclusion networks: self-assembly of unsymmetrical
 koilands into directional koilates in the crystalline
 phase&#x200A;&#x2020;
;
_journal_issue 21
_journal_name_full 'Journal of the Chemical Society, Dalton Transactions'
_journal_page_first 3791
_journal_paper_doi 10.1039/b004538l
_journal_year 2000
_chemical_formula_moiety 'C100 H108 O8 Si2'
_chemical_formula_sum 'C100 H108 O8 Si2'
_chemical_formula_weight 1494.14
_chemical_name_systematic ' ?'
_space_group_IT_number 2
_symmetry_cell_setting triclinic
_symmetry_space_group_name_Hall '-P 1'
_symmetry_space_group_name_H-M 'P -1'
_cell_angle_alpha 100.191(5)
_cell_angle_beta 98.867(5)
_cell_angle_gamma 106.834(5)
_cell_formula_units_Z 2
_cell_length_a 12.7530(6)
_cell_length_b 14.5330(6)
_cell_length_c 25.010(1)
_cell_measurement_temperature 173
_cell_volume 4261.7(4)
_computing_publication_material CIFGEN_IN_OpenMoleN_(_1997)
_computing_structure_refinement LSFM_OpenMoleN_(_1997)
_computing_structure_solution Direct_methods_(SIR,_Burla_et_al.,_1989)
_diffrn_ambient_temperature 173
_diffrn_measurement_details
;
  57465 reflections were collected using program Collect
 ("Collect" Data collection software, Nonius B.V., 1998)
 The conditions were as follow : crystal to detector distance =  36. mm.
 Scan angle =  1.8 deg 1 scans of   90 sec per frame.
 Data collection was divided into  5 set(s)
 with the following starting angles and number of frames :

 Set 1 Theta =    8.50 Omega =  180.00 Kappa =    0.00  101 frames
 Set 2 Theta =   -4.30 Kappa = -173.00 Phi   =    0.00   24 frames
 Set 3 Theta =   -8.40 Kappa =  174.00 Phi   =    0.00   38 frames
 Set 4 Theta =    7.40 Kappa =  -41.00 Phi   =    0.00   56 frames
 Set 5 Theta =   -6.40 Kappa =  -68.00 Phi   =    0.00   61 frames
 Friedel pairs were averaged. Internal R = 0.05
;
_diffrn_measurement_device_type KappaCCD
_diffrn_measurement_method '\p scans'
_diffrn_radiation_monochromator graphite
_diffrn_radiation_type Mo-K\a
_diffrn_radiation_wavelength 0.71073
_diffrn_reflns_av_R_equivalents 0.050
_diffrn_reflns_av_sigmaI/netI 0.333
_diffrn_reflns_limit_h_max 16
_diffrn_reflns_limit_h_min 0
_diffrn_reflns_limit_k_max 18
_diffrn_reflns_limit_k_min -18
_diffrn_reflns_limit_l_max 31
_diffrn_reflns_limit_l_min -32
_diffrn_reflns_number 57465
_diffrn_reflns_theta_max 27.57
_diffrn_reflns_theta_min 2.5
_diffrn_source xray_tube
_diffrn_standards_decay_% 0
_exptl_absorpt_coefficient_mu 0.098
_exptl_absorpt_correction_type none
_exptl_crystal_colour colorless
_exptl_crystal_density_diffrn 1.16
_exptl_crystal_density_method none
_exptl_crystal_description prism
_exptl_crystal_F_000 1600
_exptl_crystal_size_max 0.20
_exptl_crystal_size_mid 0.15
_exptl_crystal_size_min 0.15
_refine_diff_density_max 1.383
_refine_diff_density_min -0.096
_refine_ls_extinction_method none
_refine_ls_goodness_of_fit_all 2.400
_refine_ls_goodness_of_fit_ref 1.085
_refine_ls_hydrogen_treatment noref
_refine_ls_matrix_type full
_refine_ls_number_constraints 0
_refine_ls_number_parameters 949
_refine_ls_number_reflns 10123
_refine_ls_number_restraints 0
_refine_ls_R_factor_all 0.163
_refine_ls_R_factor_gt 0.088
_refine_ls_shift/esd_mean 0.000
_refine_ls_shift/su_max 0.016
_refine_ls_structure_factor_coef F
_refine_ls_weighting_details 'w = 4Fo^2^/(\s^2^(Fo^2^)+0.0016 Fo^4^)+4.0'
_refine_ls_weighting_scheme calc
_refine_ls_wR_factor_all 0.240
_refine_ls_wR_factor_ref 0.110
_reflns_number_gt 10123
_reflns_number_total 19263
_reflns_threshold_expression >3.0\s(I)
_cod_data_source_file b004538l.txt
_cod_data_source_block st489
_cod_depositor_comments
;
The following automatic conversions were performed:

'_refine_ls_weighting_scheme' value '4Fo^2^/(\s^2^(Fo^2^)+0.0016
Fo^4^)+4.0' was changed to 'calc'. New tag
'_refine_ls_weighting_details' was created. The value of the new tag
was set to 'w = 4Fo^2^/(\s^2^(Fo^2^)+0.0016 Fo^4^)+4.0'.

Automatic conversion script
Id: cif_fix_values 3143 2015-03-26 13:38:13Z robertas 
;
_cod_original_cell_volume 4261.7(9)
_cod_original_sg_symbol_H-M P-1
_cod_database_code 7009940

loop_
_symmetry_equiv_pos_as_xyz
x,y,z
-x,-y,-z

loop_
_atom_site_aniso_label
_atom_site_aniso_U_11
_atom_site_aniso_U_22
_atom_site_aniso_U_33
_atom_site_aniso_U_12
_atom_site_aniso_U_13
_atom_site_aniso_U_23
_atom_site_aniso_type_symbol
SI1 0.0241(5) 0.0280(5) 0.0422(6) 0.0106(4) 0.0106(4) 0.0119(5) Si
O1 0.028(1) 0.035(1) 0.061(2) 0.016(1) 0.015(1) 0.018(1) O
O2 0.024(1) 0.029(1) 0.038(2) 0.010(1) 0.001(1) 0.005(1) O
O3 0.031(1) 0.034(1) 0.039(2) 0.010(1) 0.012(1) 0.009(1) O
O4 0.030(1) 0.031(1) 0.046(2) 0.010(1) 0.011(1) 0.016(1) O
SI2 0.0238(5) 0.0254(5) 0.0341(6) 0.0069(4) 0.0055(4) 0.0099(4) Si
O5 0.028(1) 0.028(1) 0.037(1) 0.009(1) 0.010(1) 0.013(1) O
O6 0.025(1) 0.036(1) 0.048(2) 0.009(1) 0.005(1) 0.017(1) O
O7 0.036(1) 0.026(1) 0.050(2) 0.008(1) -0.003(1) 0.006(1) O
O8 0.030(1) 0.039(1) 0.034(1) 0.012(1) 0.011(1) 0.014(1) O
C1 0.023(2) 0.043(2) 0.056(3) 0.019(1) 0.007(2) 0.019(2) C
C2 0.023(2) 0.043(2) 0.058(3) 0.014(2) 0.002(2) 0.017(2) C
C3 0.024(2) 0.048(2) 0.069(3) 0.018(2) 0.016(2) 0.025(2) C
C4 0.033(2) 0.051(2) 0.068(3) 0.021(2) 0.022(2) 0.020(2) C
C5 0.030(2) 0.041(2) 0.063(3) 0.020(2) 0.018(2) 0.013(2) C
C6 0.024(2) 0.034(2) 0.066(3) 0.015(1) 0.013(2) 0.019(2) C
C7 0.028(2) 0.053(3) 0.086(3) 0.017(2) 0.023(2) 0.029(2) C
C8 0.043(3) 0.082(4) 0.092(4) 0.015(3) 0.033(2) 0.030(3) C
C9 0.054(3) 0.071(3) 0.155(5) 0.031(2) 0.048(3) 0.061(3) C
C10 0.031(2) 0.074(4) 0.102(4) 0.010(2) 0.019(3) 0.034(3) C
C11 0.041(2) 0.041(2) 0.071(3) 0.021(2) 0.029(2) 0.009(2) C
C12 0.042(2) 0.033(2) 0.056(3) 0.013(2) 0.024(2) 0.005(2) C
C13 0.061(2) 0.041(3) 0.074(3) 0.020(2) 0.046(2) 0.013(2) C
C14 0.071(3) 0.041(3) 0.062(3) 0.018(2) 0.043(2) 0.014(2) C
C15 0.059(3) 0.036(2) 0.043(2) 0.013(2) 0.021(2) 0.007(2) C
C16 0.044(2) 0.028(2) 0.041(2) 0.008(2) 0.018(2) 0.006(2) C
C17 0.040(2) 0.026(2) 0.042(2) 0.011(2) 0.019(2) 0.006(2) C
C18 0.094(3) 0.054(3) 0.067(3) 0.021(3) 0.052(2) 0.021(3) C
C19 0.265(4) 0.324(7) 0.256(4) 0.236(4) 0.238(3) 0.245(4) C
C20 0.118(5) 0.070(4) 0.071(4) 0.016(4) 0.037(3) 0.031(3) C
C21 0.33(1) 0.138(8) 0.062(4) -0.104(7) 0.107(4) -0.037(5) C
C22 0.034(2) 0.037(2) 0.030(2) 0.008(2) 0.004(2) 0.007(2) C
C23 0.022(2) 0.030(2) 0.034(2) 0.009(1) 0.007(2) 0.008(2) C
C24 0.031(2) 0.039(2) 0.034(2) 0.015(2) 0.008(2) 0.014(2) C
C25 0.024(2) 0.031(2) 0.048(2) 0.010(1) 0.008(2) 0.017(2) C
C26 0.026(2) 0.027(2) 0.044(2) 0.009(1) 0.003(2) 0.003(2) C
C27 0.017(2) 0.029(2) 0.034(2) 0.008(1) 0.003(2) 0.006(2) C
C28 0.018(2) 0.027(2) 0.033(2) 0.007(1) 0.007(1) 0.012(2) C
C29 0.046(2) 0.037(2) 0.064(3) 0.015(2) 0.011(2) 0.027(2) C
C30 0.48(2) 0.043(4) 0.111(7) 0.059(7) 0.03(1) 0.035(4) C
C31 0.287(5) 0.262(4) 0.650(7) 0.225(4) 0.378(4) 0.391(4) C
C32 0.202(8) 0.092(4) 0.242(6) -0.021(4) -0.123(5) 0.116(3) C
C33 0.025(2) 0.032(2) 0.036(2) 0.012(1) 0.005(2) 0.003(2) C
C34 0.024(2) 0.032(2) 0.026(2) 0.007(1) 0.003(2) 0.010(2) C
C35 0.031(2) 0.036(2) 0.032(2) 0.009(2) 0.007(2) 0.006(2) C
C36 0.036(2) 0.041(2) 0.031(2) 0.006(2) 0.008(2) 0.006(2) C
C37 0.027(2) 0.046(2) 0.033(2) 0.001(2) -0.000(2) 0.012(2) C
C38 0.023(2) 0.040(2) 0.033(2) 0.009(2) 0.005(2) 0.015(2) C
C39 0.027(2) 0.030(2) 0.031(2) 0.007(1) 0.007(2) 0.011(2) C
C40 0.042(3) 0.050(3) 0.040(3) 0.003(2) 0.001(2) -0.001(2) C
C41 0.24(1) 0.052(5) 0.089(6) -0.013(6) 0.023(7) -0.010(5) C
C42 0.123(5) 0.189(7) 0.175(7) 0.092(4) -0.097(5) -0.142(5) C
C43 0.068(4) 0.129(6) 0.088(5) 0.023(4) -0.000(4) -0.048(5) C
C44 0.025(2) 0.046(2) 0.048(3) 0.013(2) -0.002(2) 0.018(2) C
C45 0.026(2) 0.052(2) 0.053(3) 0.007(2) -0.007(2) 0.024(2) C
C46 0.035(3) 0.066(3) 0.070(4) -0.002(2) -0.013(3) 0.023(3) C
C47 0.031(3) 0.079(4) 0.088(4) -0.002(3) 0.003(3) 0.039(3) C
C48 0.034(2) 0.075(3) 0.072(3) 0.013(2) 0.018(2) 0.036(3) C
C49 0.027(2) 0.049(2) 0.055(3) 0.015(2) 0.010(2) 0.022(2) C
C50 0.019(2) 0.043(2) 0.054(3) 0.009(2) 0.001(2) 0.023(2) C
C51 0.059(4) 0.132(6) 0.132(6) -0.039(4) 0.003(4) 0.053(5) C
C52 0.090(5) 0.194(9) 0.140(7) -0.073(5) 0.010(5) 0.061(6) C
C53 0.063(4) 0.22(1) 0.113(6) -0.026(5) 0.019(4) 0.068(6) C
C54 0.039(2) 0.045(2) 0.062(3) 0.021(2) 0.025(2) 0.019(2) C
C55 0.039(2) 0.027(2) 0.042(2) 0.010(2) 0.015(2) 0.004(2) C
C56 0.052(2) 0.041(2) 0.050(3) 0.018(2) 0.026(2) 0.010(2) C
C57 0.068(3) 0.045(3) 0.035(2) 0.019(2) 0.021(2) 0.009(2) C
C58 0.062(3) 0.041(2) 0.032(2) 0.013(2) 0.008(2) 0.012(2) C
C59 0.037(2) 0.027(2) 0.033(2) 0.005(2) 0.004(2) 0.004(2) C
C60 0.036(2) 0.026(2) 0.032(2) 0.004(2) 0.010(2) 0.007(2) C
C61 0.106(4) 0.098(4) 0.053(3) 0.050(3) 0.044(3) 0.034(3) C
C62 0.151(6) 0.076(5) 0.121(5) 0.024(5) 0.068(4) 0.039(4) C
C63 0.139(4) 0.110(4) 0.109(3) 0.082(3) 0.089(3) 0.079(3) C
C64 0.037(2) 0.032(2) 0.039(2) 0.005(2) -0.001(2) 0.011(2) C
C65 0.027(2) 0.031(2) 0.042(2) 0.007(2) -0.000(2) 0.013(2) C
C66 0.045(2) 0.039(2) 0.041(2) 0.012(2) 0.006(2) 0.019(2) C
C67 0.062(3) 0.035(2) 0.053(3) 0.013(2) 0.005(2) 0.022(2) C
C68 0.059(3) 0.028(2) 0.055(3) 0.017(2) 0.007(2) 0.013(2) C
C69 0.040(2) 0.037(2) 0.044(2) 0.019(2) 0.011(2) 0.016(2) C
C70 0.026(2) 0.029(2) 0.044(2) 0.012(1) 0.005(2) 0.014(2) C
C71 0.132(6) 0.039(3) 0.074(4) 0.016(3) 0.004(4) 0.028(3) C
C72 0.163(7) 0.083(4) 0.116(5) 0.045(4) 0.030(5) 0.062(3) C
C73 0.215(9) 0.068(4) 0.077(4) 0.029(5) 0.039(5) 0.041(3) C
C74 0.052(2) 0.034(2) 0.051(3) 0.019(2) 0.019(2) 0.011(2) C
C75 0.055(3) 0.029(2) 0.032(2) 0.005(2) 0.015(2) 0.008(2) C
C76 0.081(3) 0.037(3) 0.040(2) 0.012(2) 0.026(2) 0.007(2) C
C77 0.078(4) 0.047(3) 0.033(3) -0.005(3) 0.015(2) 0.001(2) C
C78 0.056(3) 0.059(3) 0.031(2) -0.005(3) -0.001(2) 0.006(2) C
C79 0.046(3) 0.042(2) 0.034(2) 0.001(2) 0.003(2) 0.015(2) C
C80 0.045(2) 0.028(2) 0.029(2) 0.003(2) 0.006(2) 0.007(2) C
C81 0.123(5) 0.050(4) 0.052(3) -0.019(4) 0.030(3) -0.019(3) C
C84 0.042(3) 0.057(3) 0.043(3) 0.004(2) -0.012(2) 0.015(2) C
C85 0.061(2) 0.098(3) 0.114(4) 0.058(2) 0.054(2) 0.070(3) C
C86 0.063(2) 0.087(3) 0.101(3) 0.049(2) 0.047(2) 0.060(2) C
C87 0.073(3) 0.082(3) 0.090(3) 0.050(2) 0.047(2) 0.055(2) C
C88 0.082(3) 0.085(3) 0.097(4) 0.061(2) 0.051(2) 0.054(3) C
C89 0.093(3) 0.097(4) 0.091(4) 0.058(3) 0.054(3) 0.056(3) C
C90 0.096(3) 0.098(3) 0.096(3) 0.064(2) 0.064(2) 0.065(3) C
C91 0.054(3) 0.089(4) 0.140(5) 0.032(3) 0.034(3) 0.063(3) C
C92 0.099(4) 0.083(4) 0.108(5) 0.036(3) 0.036(4) 0.044(4) C

loop_
_atom_site_label
_atom_site_fract_x
_atom_site_fract_y
_atom_site_fract_z
_atom_site_U_iso_or_equiv
_atom_site_occupancy
_atom_site_thermal_displace_type
_atom_site_calc_flag
_atom_site_calc_attached_atom
_atom_site_type_symbol
SI1 1.08480(9) 0.12691(9) 0.77928(5) 0.0305(5) 1.000 Uani ? ? Si
O1 1.2034(2) 0.1054(2) 0.7959(1) 0.039(1) 1.000 Uani ? ? O
O2 1.1013(2) 0.2412(2) 0.8049(1) 0.030(1) 1.000 Uani ? ? O
O3 1.0417(2) 0.0998(2) 0.7124(1) 0.034(1) 1.000 Uani ? ? O
O4 0.9911(2) 0.0557(2) 0.8029(1) 0.035(1) 1.000 Uani ? ? O
SI2 0.77343(9) 0.09089(8) 0.77056(5) 0.0274(5) 1.000 Uani ? ? Si
O5 0.8720(2) 0.1646(2) 0.7511(1) 0.030(1) 1.000 Uani ? ? O
O6 0.6564(2) 0.1133(2) 0.7527(1) 0.035(1) 1.000 Uani ? ? O
O7 0.7612(2) -0.0209(2) 0.7423(1) 0.036(2) 1.000 Uani ? ? O
O8 0.8100(2) 0.1130(2) 0.8377(1) 0.034(1) 1.000 Uani ? ? O
C1 1.3593(3) 0.2575(3) 0.8279(2) 0.038(2) 1.000 Uani ? ? C
C2 1.4545(3) 0.3221(3) 0.8180(2) 0.039(2) 1.000 Uani ? ? C
C3 1.4906(3) 0.3053(4) 0.7685(2) 0.043(2) 1.000 Uani ? ? C
C4 1.4243(4) 0.2221(4) 0.7272(2) 0.049(2) 1.000 Uani ? ? C
C5 1.3270(3) 0.1563(3) 0.7345(2) 0.043(2) 1.000 Uani ? ? C
C6 1.2978(3) 0.1734(3) 0.7861(2) 0.038(2) 1.000 Uani ? ? C
C7 1.5993(4) 0.3778(4) 0.7595(2) 0.050(3) 1.000 Uani ? ? C
C8 1.6350(4) 0.3343(5) 0.7074(3) 0.069(3) 1.000 Uani ? ? C
C9 1.5807(5) 0.4742(5) 0.7546(3) 0.084(4) 1.000 Uani ? ? C
C10 1.6963(4) 0.3974(5) 0.8086(3) 0.061(3) 1.000 Uani ? ? C
C11 1.2504(4) 0.0720(4) 0.6872(2) 0.049(2) 1.000 Uani ? ? C
C12 1.1707(4) 0.1063(3) 0.6500(2) 0.043(2) 1.000 Uani ? ? C
C13 1.1970(4) 0.1286(4) 0.6004(2) 0.057(3) 1.000 Uani ? ? C
C14 1.1271(4) 0.1562(4) 0.5629(2) 0.057(3) 1.000 Uani ? ? C
C15 1.0254(4) 0.1592(4) 0.5759(2) 0.045(2) 1.000 Uani ? ? C
C16 0.9953(4) 0.1390(3) 0.6253(2) 0.037(2) 1.000 Uani ? ? C
C17 1.0718(4) 0.1174(3) 0.6632(2) 0.036(2) 1.000 Uani ? ? C
C18 1.1580(5) 0.1824(4) 0.5089(2) 0.070(3) 1.000 Uani ? ? C
C19 1.2739(7) 0.1770(8) 0.5038(3) 0.281(5) 1.000 Uani ? ? C
C20 1.1596(7) 0.2854(5) 0.5082(3) 0.083(4) 1.000 Uani ? ? C
C21 1.070(1) 0.1129(8) 0.4597(3) 0.142(7) 1.000 Uani ? ? C
C22 0.8818(4) 0.1422(3) 0.6363(2) 0.034(2) 1.000 Uani ? ? C
C23 0.8952(3) 0.2401(3) 0.6745(2) 0.028(2) 1.000 Uani ? ? C
C24 0.9159(3) 0.3260(3) 0.6545(2) 0.035(2) 1.000 Uani ? ? C
C25 0.9451(3) 0.4199(3) 0.6893(2) 0.033(2) 1.000 Uani ? ? C
C26 0.9579(3) 0.4258(3) 0.7465(2) 0.031(2) 1.000 Uani ? ? C
C27 0.9357(3) 0.3420(3) 0.7683(2) 0.026(2) 1.000 Uani ? ? C
C28 0.8975(3) 0.2500(3) 0.7313(2) 0.025(2) 1.000 Uani ? ? C
C29 0.9652(4) 0.5116(3) 0.6647(2) 0.048(2) 1.000 Uani ? ? C
C30 0.986(2) 0.6025(6) 0.7069(4) 0.132(8) 1.000 Uani ? ? C
C31 1.0650(8) 0.5267(6) 0.6407(5) 0.366(5) 1.000 Uani ? ? C
C32 0.868(1) 0.5011(6) 0.6215(4) 0.165(6) 1.000 Uani ? ? C
C33 0.9530(3) 0.3508(3) 0.8309(2) 0.031(2) 1.000 Uani ? ? C
C34 1.0740(3) 0.3783(3) 0.8624(2) 0.027(2) 1.000 Uani ? ? C
C35 1.1162(3) 0.4616(3) 0.9064(2) 0.033(2) 1.000 Uani ? ? C
C36 1.2223(4) 0.4894(4) 0.9409(2) 0.036(2) 1.000 Uani ? ? C
C37 1.2848(4) 0.4265(4) 0.9301(2) 0.034(2) 1.000 Uani ? ? C
C38 1.2476(3) 0.3409(3) 0.8867(2) 0.031(2) 1.000 Uani ? ? C
C39 1.1420(3) 0.3191(3) 0.8520(2) 0.029(2) 1.000 Uani ? ? C
C40 1.2656(4) 0.5837(4) 0.9879(2) 0.044(3) 1.000 Uani ? ? C
C41 1.275(1) 0.6723(6) 0.9616(4) 0.103(7) 1.000 Uani ? ? C
C42 1.3730(8) 0.5944(7) 1.0236(4) 0.159(6) 1.000 Uani ? ? C
C43 1.1826(6) 0.5868(7) 1.0245(3) 0.092(5) 1.000 Uani ? ? C
C44 1.3208(4) 0.2748(3) 0.8823(2) 0.038(2) 1.000 Uani ? ? C
C45 0.5010(4) -0.0353(4) 0.7114(2) 0.042(2) 1.000 Uani ? ? C
C46 0.3990(5) -0.1018(5) 0.7153(3) 0.054(3) 1.000 Uani ? ? C
C47 0.3572(5) -0.0910(5) 0.7630(3) 0.060(3) 1.000 Uani ? ? C
C48 0.4201(4) -0.0145(4) 0.8088(2) 0.057(3) 1.000 Uani ? ? C
C49 0.5226(4) 0.0538(4) 0.8072(2) 0.042(2) 1.000 Uani ? ? C
C50 0.5575(3) 0.0430(3) 0.7576(2) 0.035(2) 1.000 Uani ? ? C
C51 0.2441(6) -0.1621(7) 0.7654(4) 0.101(5) 1.000 Uani ? ? C
C52 0.2344(8) -0.2078(9) 0.8054(4) 0.134(7) 1.000 Uani ? ? C
C53 0.1765(7) -0.2202(9) 0.8414(4) 0.116(6) 1.000 Uani ? ? C
C54 0.5941(4) 0.1328(4) 0.8576(2) 0.048(2) 1.000 Uani ? ? C
C55 0.6727(4) 0.0993(3) 0.8959(2) 0.036(2) 1.000 Uani ? ? C
C56 0.6452(4) 0.0757(4) 0.9454(2) 0.047(2) 1.000 Uani ? ? C
C57 0.7161(4) 0.0516(4) 0.9836(2) 0.048(3) 1.000 Uani ? ? C
C58 0.8217(4) 0.0551(4) 0.9737(2) 0.043(2) 1.000 Uani ? ? C
C59 0.8535(4) 0.0753(3) 0.9254(2) 0.032(2) 1.000 Uani ? ? C
C60 0.7758(4) 0.0937(3) 0.8855(2) 0.031(2) 1.000 Uani ? ? C
C61 0.6811(6) 0.0216(5) 1.0349(2) 0.082(3) 1.000 Uani ? ? C
C62 0.6438(8) -0.1549(6) 0.9915(4) 0.111(5) 1.000 Uani ? ? C
C63 0.6476(6) -0.0862(5) 1.0319(3) 0.119(4) 1.000 Uani ? ? C
C64 0.9672(4) 0.0728(3) 0.9150(2) 0.035(2) 1.000 Uani ? ? C
C65 0.9533(3) -0.0243(3) 0.8767(2) 0.032(2) 1.000 Uani ? ? C
C66 0.9216(4) -0.1120(3) 0.8947(2) 0.041(2) 1.000 Uani ? ? C
C67 0.8905(5) -0.2042(4) 0.8585(2) 0.049(3) 1.000 Uani ? ? C
C68 0.8878(4) -0.2082(3) 0.8029(2) 0.045(2) 1.000 Uani ? ? C
C69 0.9209(4) -0.1226(3) 0.7828(2) 0.040(2) 1.000 Uani ? ? C
C70 0.9584(3) -0.0314(3) 0.8207(2) 0.032(2) 1.000 Uani ? ? C
C71 0.8560(7) -0.2987(4) 0.8801(3) 0.073(4) 1.000 Uani ? ? C
C72 0.9213(9) -0.2969(6) 0.9312(4) 0.116(5) 1.000 Uani ? ? C
C73 0.893(1) -0.3053(6) 0.9783(3) 0.104(5) 1.000 Uani ? ? C
C74 0.9073(4) -0.1318(3) 0.7202(2) 0.045(2) 1.000 Uani ? ? C
C75 0.7869(4) -0.1617(3) 0.6885(2) 0.037(2) 1.000 Uani ? ? C
C76 0.7406(5) -0.2506(4) 0.6479(2) 0.049(3) 1.000 Uani ? ? C
C77 0.6335(5) -0.2777(4) 0.6142(2) 0.049(3) 1.000 Uani ? ? C
C78 0.5748(5) -0.2114(4) 0.6195(2) 0.047(3) 1.000 Uani ? ? C
C79 0.6169(4) -0.1208(4) 0.6599(2) 0.040(2) 1.000 Uani ? ? C
C80 0.7202(4) -0.0999(3) 0.6962(2) 0.033(2) 1.000 Uani ? ? C
C81 0.5841(7) -0.3774(5) 0.5715(3) 0.069(4) 1.000 Uani ? ? C
C82 0.554(1) -0.467(1) 0.6030(6) 0.073(4) 0.500 Uiso ? ? C
C83 0.404(3) -0.493(2) 0.573(1) 0.20(1) 0.500 Uiso ? ? C
C84 0.5492(4) -0.0499(4) 0.6604(2) 0.047(3) 1.000 Uani ? ? C
C85 1.3288(4) 0.5224(4) 0.7558(3) 0.088(3) 1.000 Uani ? ? C
C86 1.3742(4) 0.5777(4) 0.7187(3) 0.082(3) 1.000 Uani ? ? C
C87 1.4589(5) 0.6698(4) 0.7398(3) 0.081(3) 1.000 Uani ? ? C
C88 1.4988(5) 0.7111(4) 0.7974(3) 0.088(3) 1.000 Uani ? ? C
C89 1.4510(5) 0.6572(5) 0.8332(3) 0.094(3) 1.000 Uani ? ? C
C90 1.3675(5) 0.5641(5) 0.8135(3) 0.097(3) 1.000 Uani ? ? C
C91 1.2438(5) 0.4179(5) 0.7331(3) 0.087(4) 1.000 Uani ? ? C
C92 1.5922(6) 0.8117(5) 0.8193(3) 0.096(4) 1.000 Uani ? ? C
C93 1.213(1) 0.772(1) 0.5581(7) 0.200(6) 1.000 Uiso ? ? C
C94 1.241(1) 0.8810(9) 0.5445(5) 0.157(5) 1.000 Uiso ? ? C
C95 1.3120(9) 0.8886(8) 0.5065(4) 0.130(4) 1.000 Uiso ? ? C
C96 1.350(1) 0.817(1) 0.4799(6) 0.169(5) 1.000 Uiso ? ? C
C97 1.325(2) 0.711(1) 0.4915(8) 0.240(8) 1.000 Uiso ? ? C
C98 1.263(1) 0.7222(9) 0.5274(5) 0.145(4) 1.000 Uiso ? ? C
C99 1.129(1) 0.800(1) 0.6043(7) 0.224(7) 1.000 Uiso ? ? C
C100 1.410(1) 0.824(1) 0.4432(7) 0.222(7) 1.000 Uiso ? ? C
C82a 0.506(1) -0.446(1) 0.5907(6) 0.079(4) 0.500 Uiso ? ? C
C83a 0.467(1) -0.535(1) 0.5915(7) 0.093(5) 0.500 Uiso ? ? C
H1 1.4967 0.3800 0.8462 0.0531 1.000 Uiso calc C2 H
H2 1.4464 0.2098 0.6928 0.0612 1.000 Uiso calc C4 H
H3 1.7015 0.3805 0.7032 0.0911 1.000 Uiso calc C8 H
H4 1.6488 0.2748 0.7114 0.0911 1.000 Uiso calc C8 H
H5 1.5769 0.3209 0.6756 0.0911 1.000 Uiso calc C8 H
H6 1.6472 0.5186 0.7492 0.1085 1.000 Uiso calc C9 H
H7 1.5207 0.4625 0.7239 0.1085 1.000 Uiso calc C9 H
H8 1.5626 0.5024 0.7878 0.1085 1.000 Uiso calc C9 H
H9 1.7624 0.4418 0.8028 0.0883 1.000 Uiso calc C10 H
H10 1.6787 0.4258 0.8419 0.0883 1.000 Uiso calc C10 H
H11 1.7084 0.3369 0.8118 0.0883 1.000 Uiso calc C10 H
H12 1.2077 0.0217 0.7022 0.0623 1.000 Uiso calc C11 H
H13 1.2950 0.0462 0.6656 0.0623 1.000 Uiso calc C11 H
H14 1.2660 0.1245 0.5921 0.0712 1.000 Uiso calc C13 H
H15 0.9746 0.1756 0.5503 0.0595 1.000 Uiso calc C15 H
H16 1.2900 0.1935 0.4702 0.2690 1.000 Uiso calc C19 H
H17 1.3288 0.2223 0.5346 0.2690 1.000 Uiso calc C19 H
H18 1.2751 0.1118 0.5035 0.2690 1.000 Uiso calc C19 H
H19 1.1787 0.3008 0.4749 0.1111 1.000 Uiso calc C20 H
H20 1.0875 0.2903 0.5100 0.1111 1.000 Uiso calc C20 H
H21 1.2136 0.3304 0.5393 0.1111 1.000 Uiso calc C20 H
H22 1.0884 0.1285 0.4263 0.2834 1.000 Uiso calc C21 H
H23 1.0670 0.0468 0.4594 0.2834 1.000 Uiso calc C21 H
H24 0.9989 0.1196 0.4623 0.2834 1.000 Uiso calc C21 H
H25 0.8512 0.0900 0.6532 0.0456 1.000 Uiso calc C22 H
H26 0.8325 0.1344 0.6020 0.0456 1.000 Uiso calc C22 H
H27 0.9097 0.3203 0.6156 0.0431 1.000 Uiso calc C24 H
H28 0.9826 0.4892 0.7713 0.0436 1.000 Uiso calc C26 H
H29 0.9981 0.6571 0.6899 0.2830 1.000 Uiso calc C30 H
H30 0.9232 0.5970 0.7236 0.2830 1.000 Uiso calc C30 H
H31 1.0509 0.6123 0.7346 0.2830 1.000 Uiso calc C30 H
H32 1.0762 0.5835 0.6257 0.3905 1.000 Uiso calc C31 H
H33 1.1287 0.5359 0.6689 0.3905 1.000 Uiso calc C31 H
H34 1.0548 0.4704 0.6120 0.3905 1.000 Uiso calc C31 H
H35 0.8821 0.5584 0.6068 0.2646 1.000 Uiso calc C32 H
H36 0.8554 0.4446 0.5925 0.2646 1.000 Uiso calc C32 H
H37 0.8036 0.4935 0.6371 0.2646 1.000 Uiso calc C32 H
H38 0.9121 0.2889 0.8368 0.0407 1.000 Uiso calc C33 H
H39 0.9235 0.4000 0.8462 0.0407 1.000 Uiso calc C33 H
H40 1.0702 0.5015 0.9133 0.0433 1.000 Uiso calc C35 H
H41 1.3569 0.4425 0.9534 0.0494 1.000 Uiso calc C37 H
H42 1.3022 0.7316 0.9900 0.1881 1.000 Uiso calc C41 H
H43 1.3263 0.6740 0.9374 0.1881 1.000 Uiso calc C41 H
H44 1.2037 0.6664 0.9409 0.1881 1.000 Uiso calc C41 H
H45 1.3958 0.6538 1.0519 0.2501 1.000 Uiso calc C42 H
H46 1.3646 0.5396 1.0403 0.2501 1.000 Uiso calc C42 H
H47 1.4282 0.5969 1.0019 0.2501 1.000 Uiso calc C42 H
H48 1.2118 0.6459 1.0531 0.1415 1.000 Uiso calc C43 H
H49 1.1138 0.5853 1.0027 0.1415 1.000 Uiso calc C43 H
H50 1.1699 0.5313 1.0407 0.1415 1.000 Uiso calc C43 H
H51 1.3858 0.3041 0.9115 0.0517 1.000 Uiso calc C44 H
H52 1.2793 0.2122 0.8872 0.0517 1.000 Uiso calc C44 H
H53 0.3580 -0.1555 0.6845 0.0819 1.000 Uiso calc C46 H
H54 0.3928 -0.0082 0.8420 0.0754 1.000 Uiso calc C48 H
H55 0.2203 -0.2119 0.7317 0.1588 1.000 Uiso calc C51 H
H56 0.1938 -0.1251 0.7663 0.1588 1.000 Uiso calc C51 H
H57 0.2871 -0.2423 0.8084 0.2165 1.000 Uiso calc C52 H
H58 0.1892 -0.2598 0.8665 0.1872 1.000 Uiso calc C53 H
H59 0.1200 -0.1900 0.8435 0.1872 1.000 Uiso calc C53 H
H60 0.5457 0.1546 0.8783 0.0580 1.000 Uiso calc C54 H
H61 0.6381 0.1864 0.8452 0.0580 1.000 Uiso calc C54 H
H62 0.5744 0.0764 0.9527 0.0590 1.000 Uiso calc C56 H
H63 0.8735 0.0432 1.0010 0.0592 1.000 Uiso calc C58 H
H64 0.6192 0.0431 1.0406 0.0997 1.000 Uiso calc C61 H
H65 0.7425 0.0541 1.0658 0.0997 1.000 Uiso calc C61 H
H66 0.6264 -0.1063 1.0639 0.1251 1.000 Uiso calc C63 H
H67 0.6207 -0.2217 0.9945 0.1457 1.000 Uiso calc C62 H
H68 0.6639 -0.1393 0.9583 0.1457 1.000 Uiso calc C62 H
H69 1.0160 0.0801 0.9494 0.0490 1.000 Uiso calc C64 H
H70 0.9984 0.1254 0.8984 0.0490 1.000 Uiso calc C64 H
H71 0.9213 -0.1084 0.9330 0.0530 1.000 Uiso calc C66 H
H72 0.8628 -0.2709 0.7774 0.0608 1.000 Uiso calc C68 H
H73 0.8599 -0.3516 0.8529 0.1101 1.000 Uiso calc C71 H
H74 0.7807 -0.3110 0.8842 0.1101 1.000 Uiso calc C71 H
H75 0.9981 -0.2882 0.9313 0.1491 1.000 Uiso calc C72 H
H76 0.9474 -0.3025 1.0096 0.1560 1.000 Uiso calc C73 H
H77 0.8174 -0.3142 0.9815 0.1560 1.000 Uiso calc C73 H
H78 0.9388 -0.1801 0.7058 0.0567 1.000 Uiso calc C74 H
H79 0.9474 -0.0696 0.7143 0.0567 1.000 Uiso calc C74 H
H80 0.7834 -0.2940 0.6432 0.0691 1.000 Uiso calc C76 H
H81 0.5039 -0.2272 0.5952 0.0721 1.000 Uiso calc C78 H
H82 0.5970 0.0126 0.6584 0.0676 1.000 Uiso calc C84 H
H83 0.4890 -0.0752 0.6286 0.0676 1.000 Uiso calc C84 H

loop_
_atom_type_symbol
_atom_type_description
_atom_type_scat_dispersion_real
_atom_type_scat_dispersion_imag
_atom_type_scat_source
C ? 0.002 0.002 International_Tables_Vol_IV_Table_2.3.1
H ? 0.000 0.000 International_Tables_Vol_IV_Table_2.3.1
O ? 0.008 0.006 International_Tables_Vol_IV_Table_2.3.1
Si ? 0.072 0.071 International_Tables_Vol_IV_Table_2.3.1

loop_
_geom_angle_atom_site_label_1
_geom_angle_atom_site_label_2
_geom_angle_atom_site_label_3
_geom_angle
_geom_angle_site_symmetry_1
_geom_angle_site_symmetry_2
_geom_angle_site_symmetry_3
_geom_angle_publ_flag
O1 SI1 O2 109.8(2) . . . ?
O1 SI1 O3 110.3(2) . . . ?
O1 SI1 O4 108.8(2) . . . ?
O2 SI1 O3 110.5(2) . . . ?
O2 SI1 O4 110.7(2) . . . ?
O3 SI1 O4 106.8(2) . . . ?
SI1 O1 C6 115.2(3) . . . ?
SI1 O2 C39 146.2(3) . . . ?
SI1 O3 C17 144.0(3) . . . ?
SI1 O4 C70 146.0(3) . . . ?
O5 SI2 O6 109.7(2) . . . ?
O5 SI2 O7 108.9(2) . . . ?
O5 SI2 O8 106.4(2) . . . ?
O6 SI2 O7 110.8(2) . . . ?
O6 SI2 O8 109.9(2) . . . ?
O7 SI2 O8 111.0(2) . . . ?
SI2 O5 C28 142.0(3) . . . ?
SI2 O6 C50 116.5(3) . . . ?
SI2 O7 C80 148.9(3) . . . ?
SI2 O8 C60 145.2(3) . . . ?
C2 C1 C6 118.2(5) . . . ?
C2 C1 C44 122.6(5) . . . ?
C6 C1 C44 119.2(4) . . . ?
C1 C2 C3 122.5(5) . . . ?
C2 C3 C4 117.3(5) . . . ?
C2 C3 C7 121.1(5) . . . ?
C4 C3 C7 121.7(5) . . . ?
C3 C4 C5 122.4(5) . . . ?
C4 C5 C6 118.1(5) . . . ?
C4 C5 C11 121.3(5) . . . ?
C6 C5 C11 120.5(4) . . . ?
O1 C6 C1 119.1(5) . . . ?
O1 C6 C5 119.4(5) . . . ?
C1 C6 C5 121.4(5) . . . ?
C3 C7 C8 111.7(5) . . . ?
C3 C7 C9 109.5(4) . . . ?
C3 C7 C10 110.0(5) . . . ?
C8 C7 C9 110.0(6) . . . ?
C8 C7 C10 106.4(5) . . . ?
C9 C7 C10 109.2(6) . . . ?
C5 C11 C12 111.4(4) . . . ?
C11 C12 C13 119.1(5) . . . ?
C11 C12 C17 122.9(5) . . . ?
C13 C12 C17 118.0(5) . . . ?
C12 C13 C14 123.0(5) . . . ?
C13 C14 C15 116.9(5) . . . ?
C13 C14 C18 122.5(5) . . . ?
C15 C14 C18 120.6(6) . . . ?
C14 C15 C16 122.6(5) . . . ?
C15 C16 C17 118.2(5) . . . ?
C15 C16 C22 119.7(5) . . . ?
C17 C16 C22 122.1(4) . . . ?
O3 C17 C12 121.5(5) . . . ?
O3 C17 C16 117.4(4) . . . ?
C12 C17 C16 121.0(5) . . . ?
C14 C18 C19 111.8(7) . . . ?
C14 C18 C20 110.0(5) . . . ?
C14 C18 C21 109.0(6) . . . ?
C19 C18 C20 107.6(7) . . . ?
C19 C18 C21 110(1) . . . ?
C20 C18 C21 108.0(9) . . . ?
C16 C22 C23 110.4(4) . . . ?
C22 C23 C24 120.1(4) . . . ?
C22 C23 C28 122.1(4) . . . ?
C24 C23 C28 117.5(4) . . . ?
C23 C24 C25 122.6(4) . . . ?
C24 C25 C26 117.1(4) . . . ?
C24 C25 C29 120.1(5) . . . ?
C26 C25 C29 122.7(5) . . . ?
C25 C26 C27 122.3(4) . . . ?
C26 C27 C28 118.0(4) . . . ?
C26 C27 C33 121.1(4) . . . ?
C28 C27 C33 120.9(4) . . . ?
O5 C28 C23 117.9(4) . . . ?
O5 C28 C27 120.0(4) . . . ?
C23 C28 C27 121.8(4) . . . ?
C25 C29 C30 112.3(6) . . . ?
C25 C29 C31 110.5(5) . . . ?
C25 C29 C32 110.8(5) . . . ?
C30 C29 C31 105(1) . . . ?
C30 C29 C32 107(1) . . . ?
C31 C29 C32 109(1) . . . ?
C27 C33 C34 115.9(4) . . . ?
C33 C34 C35 118.2(4) . . . ?
C33 C34 C39 123.0(4) . . . ?
C35 C34 C39 118.5(4) . . . ?
C34 C35 C36 123.4(4) . . . ?
C35 C36 C37 115.9(4) . . . ?
C35 C36 C40 121.1(5) . . . ?
C37 C36 C40 123.0(4) . . . ?
C36 C37 C38 123.9(4) . . . ?
C37 C38 C39 117.4(4) . . . ?
C37 C38 C44 118.3(4) . . . ?
C39 C38 C44 124.1(4) . . . ?
O2 C39 C34 117.1(4) . . . ?
O2 C39 C38 122.1(4) . . . ?
C34 C39 C38 120.8(4) . . . ?
C36 C40 C41 108.2(5) . . . ?
C36 C40 C42 113.0(6) . . . ?
C36 C40 C43 111.5(5) . . . ?
C41 C40 C42 110.8(9) . . . ?
C41 C40 C43 105.3(8) . . . ?
C42 C40 C43 107.7(8) . . . ?
C1 C44 C38 116.2(4) . . . ?
C46 C45 C50 117.0(6) . . . ?
C46 C45 C84 121.5(5) . . . ?
C50 C45 C84 121.4(5) . . . ?
C45 C46 C47 121.5(6) . . . ?
C46 C47 C48 118.8(5) . . . ?
C46 C47 C51 120.4(7) . . . ?
C48 C47 C51 120.8(7) . . . ?
C47 C48 C49 122.0(6) . . . ?
C48 C49 C50 116.8(5) . . . ?
C48 C49 C54 122.1(5) . . . ?
C50 C49 C54 121.0(4) . . . ?
O6 C50 C45 117.3(5) . . . ?
O6 C50 C49 119.1(5) . . . ?
C45 C50 C49 123.6(5) . . . ?
C47 C51 C52 121.1(8) . . . ?
C51 C52 C53 139(1) . . . ?
C49 C54 C55 114.2(4) . . . ?
C54 C55 C56 120.1(4) . . . ?
C54 C55 C60 122.8(4) . . . ?
C56 C55 C60 117.0(5) . . . ?
C55 C56 C57 122.9(5) . . . ?
C56 C57 C58 118.0(5) . . . ?
C56 C57 C61 121.3(5) . . . ?
C58 C57 C61 120.7(5) . . . ?
C57 C58 C59 122.2(5) . . . ?
C58 C59 C60 118.2(5) . . . ?
C58 C59 C64 120.3(5) . . . ?
C60 C59 C64 121.5(4) . . . ?
O8 C60 C55 121.8(4) . . . ?
O8 C60 C59 116.7(4) . . . ?
C55 C60 C59 121.3(4) . . . ?
C57 C61 C63 114.9(6) . . . ?
C61 C63 C62 127.7(7) . . . ?
C59 C64 C65 109.6(4) . . . ?
C64 C65 C66 120.2(5) . . . ?
C64 C65 C70 121.5(4) . . . ?
C66 C65 C70 117.9(5) . . . ?
C65 C66 C67 122.1(5) . . . ?
C66 C67 C68 118.2(5) . . . ?
C66 C67 C71 120.4(5) . . . ?
C68 C67 C71 121.4(6) . . . ?
C67 C68 C69 122.1(5) . . . ?
C68 C69 C70 118.3(5) . . . ?
C68 C69 C74 119.4(5) . . . ?
C70 C69 C74 122.2(4) . . . ?
O4 C70 C65 117.9(4) . . . ?
O4 C70 C69 120.6(4) . . . ?
C65 C70 C69 121.1(4) . . . ?
C67 C71 C72 116.0(7) . . . ?
C71 C72 C73 129(1) . . . ?
C69 C74 C75 114.4(4) . . . ?
C74 C75 C76 119.8(5) . . . ?
C74 C75 C80 122.1(4) . . . ?
C76 C75 C80 118.0(5) . . . ?
C75 C76 C77 122.2(6) . . . ?
C76 C77 C78 118.1(5) . . . ?
C76 C77 C81 120.6(7) . . . ?
C78 C77 C81 121.2(7) . . . ?
C77 C78 C79 122.2(5) . . . ?
C78 C79 C80 118.1(5) . . . ?
C78 C79 C84 118.3(5) . . . ?
C80 C79 C84 123.6(5) . . . ?
O7 C80 C75 116.3(4) . . . ?
O7 C80 C79 122.8(5) . . . ?
C75 C80 C79 120.9(5) . . . ?
C77 C81 C82 110.1(7) . . . ?
C77 C81 C82a 111.1(8) . . . ?
C82 C81 C82a 30.2(8) . . . ?
C81 C82 C83 89(1) . . . ?
C81 C82 C83a 125(1) . . . ?
C83 C82 C83a 40(1) . . . ?
C82 C83 C82a 20(1) . . . ?
C82 C83 C83a 40(1) . . . ?
C82a C83 C83a 61(2) . . . ?
C45 C84 C79 114.2(5) . . . ?
C86 C85 C90 118.3(8) . . . ?
C86 C85 C91 120.1(8) . . . ?
C90 C85 C91 121.6(7) . . . ?
C85 C86 C87 119.8(7) . . . ?
C86 C87 C88 122.1(6) . . . ?
C87 C88 C89 117.4(8) . . . ?
C87 C88 C92 120.9(6) . . . ?
C89 C88 C92 121.7(8) . . . ?
C88 C89 C90 121.9(8) . . . ?
C85 C90 C89 120.5(6) . . . ?
C94 C93 C98 106(1) . . . ?
C94 C93 C99 91(1) . . . ?
C98 C93 C99 161(1) . . . ?
C93 C94 C95 109(1) . . . ?
C94 C95 C96 128(1) . . . ?
C95 C96 C97 123(1) . . . ?
C95 C96 C98 86(1) . . . ?
C95 C96 C100 128(1) . . . ?
C97 C96 C98 36.7(9) . . . ?
C97 C96 C100 108(1) . . . ?
C98 C96 C100 145(1) . . . ?
C96 C97 C98 96(1) . . . ?
C93 C98 C96 108(1) . . . ?
C93 C98 C97 154(1) . . . ?
C96 C98 C97 46(1) . . . ?
C81 C82a C83 134(2) . . . ?
C81 C82a C83a 144(1) . . . ?
C83 C82a C83a 58(1) . . . ?
C82 C83a C83 98(2) . . . ?
C82 C83a C82a 38(1) . . . ?
C83 C83a C82a 60(1) . . . ?

loop_
_geom_bond_atom_site_label_1
_geom_bond_atom_site_label_2
_geom_bond_distance
_geom_bond_site_symmetry_1
_geom_bond_site_symmetry_2
_geom_bond_publ_flag
SI1 O1 1.638(3) . . ?
SI1 O2 1.610(3) . . ?
SI1 O3 1.617(3) . . ?
SI1 O4 1.602(3) . . ?
O1 C6 1.405(6) . . ?
O2 C39 1.392(5) . . ?
O3 C17 1.389(5) . . ?
O4 C70 1.388(5) . . ?
SI2 O5 1.600(3) . . ?
SI2 O6 1.631(3) . . ?
SI2 O7 1.606(3) . . ?
SI2 O8 1.618(3) . . ?
O5 C28 1.387(5) . . ?
O6 C50 1.413(5) . . ?
O7 C80 1.384(6) . . ?
O8 C60 1.381(5) . . ?
C1 C2 1.390(7) . . ?
C1 C6 1.392(7) . . ?
C1 C44 1.521(7) . . ?
C2 C3 1.393(7) . . ?
C3 C4 1.393(8) . . ?
C3 C7 1.554(7) . . ?
C4 C5 1.391(7) . . ?
C5 C6 1.397(7) . . ?
C5 C11 1.514(8) . . ?
C7 C8 1.537(9) . . ?
C7 C9 1.509(9) . . ?
C7 C10 1.525(9) . . ?
C11 C12 1.521(8) . . ?
C12 C13 1.402(8) . . ?
C12 C17 1.397(7) . . ?
C13 C14 1.385(9) . . ?
C14 C15 1.395(8) . . ?
C14 C18 1.544(8) . . ?
C15 C16 1.403(7) . . ?
C16 C17 1.396(7) . . ?
C16 C22 1.526(7) . . ?
C18 C19 1.53(1) . . ?
C18 C20 1.49(1) . . ?
C18 C21 1.51(1) . . ?
C22 C23 1.515(7) . . ?
C23 C24 1.396(6) . . ?
C23 C28 1.396(6) . . ?
C24 C25 1.394(7) . . ?
C25 C26 1.398(7) . . ?
C25 C29 1.537(7) . . ?
C26 C27 1.395(6) . . ?
C27 C28 1.389(6) . . ?
C27 C33 1.525(6) . . ?
C29 C30 1.47(1) . . ?
C29 C31 1.47(1) . . ?
C29 C32 1.46(1) . . ?
C33 C34 1.522(6) . . ?
C34 C35 1.391(6) . . ?
C34 C39 1.407(6) . . ?
C35 C36 1.393(7) . . ?
C36 C37 1.396(7) . . ?
C36 C40 1.533(7) . . ?
C37 C38 1.404(7) . . ?
C38 C39 1.401(6) . . ?
C38 C44 1.524(7) . . ?
C40 C41 1.53(1) . . ?
C40 C42 1.47(1) . . ?
C40 C43 1.51(1) . . ?
C45 C46 1.408(8) . . ?
C45 C50 1.397(7) . . ?
C45 C84 1.506(8) . . ?
C46 C47 1.38(1) . . ?
C47 C48 1.393(9) . . ?
C47 C51 1.528(9) . . ?
C48 C49 1.405(7) . . ?
C49 C50 1.381(7) . . ?
C49 C54 1.505(8) . . ?
C51 C52 1.30(1) . . ?
C52 C53 1.25(1) . . ?
C54 C55 1.521(7) . . ?
C55 C56 1.410(7) . . ?
C55 C60 1.401(6) . . ?
C56 C57 1.374(8) . . ?
C57 C58 1.394(8) . . ?
C57 C61 1.516(8) . . ?
C58 C59 1.386(7) . . ?
C59 C60 1.412(7) . . ?
C59 C64 1.521(7) . . ?
C61 C63 1.48(1) . . ?
C62 C63 1.27(1) . . ?
C64 C65 1.505(7) . . ?
C65 C66 1.396(7) . . ?
C65 C70 1.399(7) . . ?
C66 C67 1.389(8) . . ?
C67 C68 1.375(8) . . ?
C67 C71 1.535(8) . . ?
C68 C69 1.401(7) . . ?
C69 C70 1.390(7) . . ?
C69 C74 1.525(7) . . ?
C71 C72 1.40(1) . . ?
C72 C73 1.30(1) . . ?
C74 C75 1.514(8) . . ?
C75 C76 1.398(7) . . ?
C75 C80 1.415(7) . . ?
C76 C77 1.395(9) . . ?
C77 C78 1.382(9) . . ?
C77 C81 1.534(8) . . ?
C78 C79 1.413(8) . . ?
C79 C80 1.397(7) . . ?
C79 C84 1.524(8) . . ?
C81 C82 1.62(2) . . ?
C81 C82a 1.40(2) . . ?
C82 C83 1.84(4) . . ?
C82 C83a 1.21(2) . . ?
C83 C82a 1.24(3) . . ?
C83 C83a 1.22(4) . . ?
C85 C86 1.415(9) . . ?
C85 C90 1.41(1) . . ?
C85 C91 1.53(1) . . ?
C86 C87 1.41(1) . . ?
C87 C88 1.41(1) . . ?
C88 C89 1.390(9) . . ?
C88 C92 1.54(1) . . ?
C89 C90 1.41(1) . . ?
C93 C94 1.63(2) . . ?
C93 C98 1.32(2) . . ?
C93 C99 1.77(2) . . ?
C94 C95 1.41(2) . . ?
C95 C96 1.38(2) . . ?
C96 C97 1.57(2) . . ?
C96 C98 2.16(2) . . ?
C96 C100 1.27(2) . . ?
C97 C98 1.30(2) . . ?
C82a C83a 1.25(2) . . ?

loop_
_geom_contact_atom_site_label_1
_geom_contact_atom_site_label_2
_geom_contact_distance
_geom_contact_site_symmetry_1
_geom_contact_site_symmetry_2
_geom_contact_publ_flag
? ? ? ? ? ?
